data_4506644
loop_
_publ_author_name
'Gao, Hai Yue'
'Zhao, Xiao Ran'
'Wang, Hui'
'Pang, Xue'
'Jin, Wei Jun'

_publ_section_title
;
 Phosphorescent Cocrystals Assembled by 1,4-Diiodotetrafluorobenzene
 and Fluorene and Its Heterocyclic Analogues Based on
 C--I&#x00B7;&#x00B7;&#x00B7;\p Halogen Bonding
;
_journal_issue 9
_journal_name_full 'Crystal Growth &amp; Design'
_journal_page_first 4377
_journal_paper_doi 10.1021/cg300515a
_journal_volume 12
_journal_year 2012
_chemical_formula_sum 'C24 H8 F8 I4 S'
_chemical_formula_weight 987.96
_chemical_name_systematic
;

 ?

;
_space_group_IT_number 2
_symmetry_cell_setting triclinic
_symmetry_space_group_name_Hall '-P 1'
_symmetry_space_group_name_H-M 'P -1'
_atom_sites_solution_hydrogens geom
_atom_sites_solution_primary direct
_atom_sites_solution_secondary difmap
_audit_creation_method SHELXL-97
_cell_angle_alpha 74.322(4)
_cell_angle_beta 89.801(4)
_cell_angle_gamma 82.231(4)
_cell_formula_units_Z 1
_cell_length_a 6.1468(15)
_cell_length_b 9.385(2)
_cell_length_c 12.214(3)
_cell_measurement_reflns_used 1766
_cell_measurement_temperature 296(2)
_cell_measurement_theta_max 27.34
_cell_measurement_theta_min 2.28
_cell_volume 671.8(3)
_computing_cell_refinement 'Bruker SMART'
_computing_data_collection 'Bruker SMART'
_computing_data_reduction 'Bruker SAINT'
_computing_molecular_graphics 'Bruker SHELXTL'
_computing_publication_material 'Bruker SHELXTL'
_computing_structure_refinement 'SHELXL-97 (Sheldrick, 1997)'
_computing_structure_solution 'SHELXS-97 (Sheldrick, 1990)'
_diffrn_ambient_temperature 296(2)
_diffrn_measured_fraction_theta_full 0.981
_diffrn_measured_fraction_theta_max 0.981
_diffrn_measurement_device_type 'CCD area detector'
_diffrn_measurement_method 'phi and omega scans'
_diffrn_radiation_monochromator graphite
_diffrn_radiation_source 'fine-focus sealed tube'
_diffrn_radiation_type MoK\a
_diffrn_radiation_wavelength 0.71073
_diffrn_reflns_av_R_equivalents 0.0302
_diffrn_reflns_av_sigmaI/netI 0.0506
_diffrn_reflns_limit_h_max 7
_diffrn_reflns_limit_h_min -7
_diffrn_reflns_limit_k_max 11
_diffrn_reflns_limit_k_min -10
_diffrn_reflns_limit_l_max 14
_diffrn_reflns_limit_l_min -10
_diffrn_reflns_number 3215
_diffrn_reflns_theta_full 25.25
_diffrn_reflns_theta_max 25.25
_diffrn_reflns_theta_min 2.46
_exptl_absorpt_coefficient_mu 4.785
_exptl_absorpt_correction_T_max 0.2636
_exptl_absorpt_correction_T_min 0.2385
_exptl_absorpt_correction_type multi-scan
_exptl_absorpt_process_details SADABS
_exptl_crystal_density_diffrn 2.442
_exptl_crystal_density_method 'not measured'
_exptl_crystal_F_000 452
_exptl_crystal_size_max 0.42
_exptl_crystal_size_mid 0.41
_exptl_crystal_size_min 0.38
_refine_diff_density_max 1.117
_refine_diff_density_min -1.272
_refine_diff_density_rms 0.188
_refine_ls_extinction_coef 0.156(7)
_refine_ls_extinction_expression Fc^*^=kFc[1+0.001xFc^2^\l^3^/sin(2\q)]^-1/4^
_refine_ls_extinction_method SHELXL
_refine_ls_goodness_of_fit_ref 1.042
_refine_ls_hydrogen_treatment constr
_refine_ls_matrix_type full
_refine_ls_number_parameters 215
_refine_ls_number_reflns 2399
_refine_ls_number_restraints 179
_refine_ls_restrained_S_all 1.007
_refine_ls_R_factor_all 0.0577
_refine_ls_R_factor_gt 0.0503
_refine_ls_shift/su_max 0.000
_refine_ls_shift/su_mean 0.000
_refine_ls_structure_factor_coef Fsqd
_refine_ls_weighting_details 'calc w=1/[\s^2^(Fo^2^)+(0.0791P)^2^+1.6628P] where P=(Fo^2^+2Fc^2^)/3'
_refine_ls_weighting_scheme calc
_refine_ls_wR_factor_gt 0.1361
_refine_ls_wR_factor_ref 0.1437
_reflns_number_gt 1961
_reflns_number_total 2399
_reflns_threshold_expression >2sigma(I)
_cod_data_source_file cg300515a_si_005.cif
_cod_data_source_block 111204a_0m
_cod_depositor_comments
;
The following automatic conversions were performed:

'_symmetry_cell_setting' value 'Triclinic' changed to 'triclinic'
according to /home/saulius/struct/CIF-dictionaries/cif_core.dic
dictionary named 'cif_core.dic' version 2.4.2 from
2011-04-26.

'_exptl_absorpt_correction_type' value 'Multi-scan'
changed to 'multi-scan' according to
/home/saulius/struct/CIF-dictionaries/cif_core.dic dictionary named
'cif_core.dic' version 2.4.2 from 2011-04-26.

Automatic conversion script
Id: cif_fix_values 1891 2012-01-12 08:04:46Z andrius 
;
_cod_original_sg_symbol_H-M P-1
_cod_database_code 4506644

loop_
_symmetry_equiv_pos_as_xyz
'x, y, z'
'-x, -y, -z'

loop_
_atom_site_label
_atom_site_type_symbol
_atom_site_fract_x
_atom_site_fract_y
_atom_site_fract_z
_atom_site_U_iso_or_equiv
_atom_site_adp_type
_atom_site_occupancy
_atom_site_symmetry_multiplicity
_atom_site_calc_flag
_atom_site_refinement_flags
_atom_site_disorder_assembly
_atom_site_disorder_group
C1 C 0.1313(10) 0.2832(7) 0.6506(6) 0.0443(14) Uani 1 1 d . . .
C2 C -0.0372(12) 0.2016(8) 0.6761(6) 0.0511(16) Uani 1 1 d . . .
C3 C -0.1593(11) 0.1706(8) 0.5927(6) 0.0480(15) Uani 1 1 d . . .
C4 C -0.1080(10) 0.2194(7) 0.4799(6) 0.0425(14) Uani 1 1 d . . .
C5 C 0.0593(10) 0.3013(8) 0.4534(6) 0.0460(15) Uani 1 1 d . . .
C6 C 0.1784(11) 0.3332(8) 0.5363(7) 0.0509(16) Uani 1 1 d . . .
C7 C 0.621(3) 0.347(2) 0.0022(14) 0.063(5) Uani 0.50 1 d PGU A -1
C8 C 0.645(4) 0.192(2) 0.040(2) 0.085(7) Uani 0.50 1 d PGU A -1
H8 H 0.7678 0.1351 0.0206 0.102 Uiso 0.50 1 calc PR A -1
C9 C 0.485(5) 0.1215(12) 0.106(2) 0.084(8) Uani 0.50 1 d PGU A -1
H9 H 0.5008 0.0178 0.1305 0.101 Uiso 0.50 1 calc PR A -1
C10 C 0.301(4) 0.2064(19) 0.134(2) 0.077(7) Uani 0.50 1 d PGU A -1
H10 H 0.1944 0.1594 0.1781 0.093 Uiso 0.50 1 calc PR A -1
C11 C 0.278(3) 0.3614(18) 0.0966(13) 0.066(4) Uani 0.50 1 d PGU A -1
H11 H 0.1549 0.4182 0.1156 0.079 Uiso 0.50 1 calc PR A -1
C12 C 0.438(4) 0.4317(12) 0.0307(12) 0.056(4) Uani 0.50 1 d PGU A -1
C13 C 0.433(3) 0.596(2) -0.0115(15) 0.044(3) Uani 0.50 1 d PU A -1
C14 C 0.282(3) 0.716(3) 0.0002(16) 0.057(4) Uani 0.50 1 d PU A -1
H14 H 0.1555 0.7022 0.0412 0.068 Uiso 0.50 1 calc PR A -1
C15 C 0.334(5) 0.855(3) -0.054(3) 0.075(6) Uani 0.50 1 d PU A -1
H15 H 0.2363 0.9396 -0.0528 0.090 Uiso 0.50 1 calc PR A -1
C16 C 0.534(6) 0.873(3) -0.110(4) 0.089(9) Uani 0.50 1 d PU A -1
H16 H 0.5691 0.9686 -0.1389 0.107 Uiso 0.50 1 calc PR A -1
C17 C 0.671(6) 0.760(4) -0.122(3) 0.083(7) Uani 0.50 1 d PU A -1
H17 H 0.7986 0.7736 -0.1627 0.100 Uiso 0.50 1 calc PR A -1
C18 C 0.616(3) 0.617(3) -0.0704(16) 0.052(4) Uani 0.50 1 d PU A -1
F1 F -0.0895(9) 0.1471(7) 0.7850(4) 0.0805(15) Uani 1 1 d . . .
F2 F -0.3202(9) 0.0884(7) 0.6232(5) 0.0845(16) Uani 1 1 d . . .
F3 F 0.1149(8) 0.3528(7) 0.3459(4) 0.0754(14) Uani 1 1 d . . .
F4 F 0.3430(8) 0.4129(6) 0.5070(5) 0.0801(15) Uani 1 1 d . . .
I1 I 0.31350(10) 0.33015(7) 0.77517(5) 0.0741(3) Uani 1 1 d . . .
I2 I -0.29134(9) 0.17452(6) 0.35304(5) 0.0672(3) Uani 1 1 d . . .
S1 S 0.7929(7) 0.4582(6) -0.0770(4) 0.0741(13) Uani 0.50 1 d P A -1

loop_
_atom_site_aniso_label
_atom_site_aniso_U_11
_atom_site_aniso_U_22
_atom_site_aniso_U_33
_atom_site_aniso_U_23
_atom_site_aniso_U_13
_atom_site_aniso_U_12
C1 0.042(3) 0.046(3) 0.047(3) -0.020(3) -0.009(3) 0.001(3)
C2 0.051(4) 0.059(4) 0.038(3) -0.008(3) 0.001(3) -0.002(3)
C3 0.039(3) 0.052(4) 0.056(4) -0.016(3) 0.006(3) -0.013(3)
C4 0.037(3) 0.046(3) 0.048(3) -0.019(3) -0.006(3) -0.002(3)
C5 0.037(3) 0.057(4) 0.042(3) -0.012(3) 0.002(3) -0.003(3)
C6 0.040(3) 0.050(4) 0.064(4) -0.016(3) 0.003(3) -0.011(3)
C7 0.087(14) 0.070(11) 0.037(9) -0.028(10) -0.013(9) 0.003(9)
C8 0.139(17) 0.067(12) 0.052(13) -0.027(11) -0.017(11) -0.001(12)
C9 0.15(2) 0.069(11) 0.036(13) -0.022(11) -0.023(14) -0.015(10)
C10 0.133(17) 0.059(9) 0.047(13) -0.019(8) -0.017(10) -0.028(11)
C11 0.089(12) 0.072(9) 0.036(9) -0.008(7) -0.001(8) -0.023(9)
C12 0.079(13) 0.066(7) 0.022(9) -0.012(6) -0.005(8) -0.012(7)
C13 0.045(8) 0.065(7) 0.028(7) -0.024(7) -0.001(6) -0.006(7)
C14 0.063(9) 0.074(9) 0.041(8) -0.032(8) -0.003(7) 0.000(7)
C15 0.104(13) 0.064(9) 0.061(13) -0.029(9) -0.026(10) -0.003(9)
C16 0.114(17) 0.080(11) 0.07(2) -0.005(16) -0.022(15) -0.039(12)
C17 0.091(13) 0.108(16) 0.049(12) -0.008(12) 0.000(10) -0.037(11)
C18 0.046(8) 0.088(10) 0.028(10) -0.025(8) -0.002(6) -0.012(7)
F1 0.089(4) 0.109(4) 0.043(2) -0.014(2) 0.011(2) -0.026(3)
F2 0.074(3) 0.103(4) 0.082(3) -0.013(3) 0.012(3) -0.056(3)
F3 0.072(3) 0.109(4) 0.041(2) -0.006(2) 0.009(2) -0.027(3)
F4 0.061(3) 0.097(4) 0.086(3) -0.014(3) 0.000(2) -0.046(3)
I1 0.0723(5) 0.0824(5) 0.0763(5) -0.0417(3) -0.0302(3) 0.0011(3)
I2 0.0665(4) 0.0724(5) 0.0700(5) -0.0342(3) -0.0247(3) -0.0040(3)
S1 0.050(2) 0.112(4) 0.063(2) -0.038(2) 0.0039(18) 0.008(2)

loop_
_atom_type_symbol
_atom_type_description
_atom_type_scat_dispersion_real
_atom_type_scat_dispersion_imag
_atom_type_scat_source
C C 0.0033 0.0016 'International Tables Vol C Tables 4.2.6.8 and 6.1.1.4'
H H 0.0000 0.0000 'International Tables Vol C Tables 4.2.6.8 and 6.1.1.4'
F F 0.0171 0.0103 'International Tables Vol C Tables 4.2.6.8 and 6.1.1.4'
I I -0.4742 1.8119 'International Tables Vol C Tables 4.2.6.8 and 6.1.1.4'
S S 0.1246 0.1234 'International Tables Vol C Tables 4.2.6.8 and 6.1.1.4'

loop_
_geom_angle_atom_site_label_1
_geom_angle_atom_site_label_2
_geom_angle_atom_site_label_3
_geom_angle
C2 C1 C6 117.0(6)
C2 C1 I1 121.9(5)
C6 C1 I1 121.0(5)
F1 C2 C1 120.3(7)
F1 C2 C3 117.8(7)
C1 C2 C3 121.9(6)
F2 C3 C4 120.7(7)
F2 C3 C2 119.0(6)
C4 C3 C2 120.2(6)
C5 C4 C3 118.4(6)
C5 C4 I2 120.8(5)
C3 C4 I2 120.7(5)
F3 C5 C4 121.1(6)
F3 C5 C6 117.7(6)
C4 C5 C6 121.2(6)
F4 C6 C5 119.4(7)
F4 C6 C1 119.3(7)
C5 C6 C1 121.3(6)
C8 C7 C12 120.0
C8 C7 S1 129.0(14)
C12 C7 S1 111.0(14)
C9 C8 C7 120.0
C9 C8 H8 120.0
C7 C8 H8 120.0
C10 C9 C8 120.0
C10 C9 H9 120.0
C8 C9 H9 120.0
C11 C10 C9 120.0
C11 C10 H10 120.0
C9 C10 H10 120.0
C10 C11 C12 120.0
C10 C11 H11 120.0
C12 C11 H11 120.0
C11 C12 C7 120.0
C11 C12 C13 125(2)
C7 C12 C13 115(2)
C18 C13 C14 122(2)
C18 C13 C12 106(3)
C14 C13 C12 132(2)
C15 C14 C13 115.1(19)
C15 C14 H14 122.4
C13 C14 H14 122.4
C14 C15 C16 121(2)
C14 C15 H15 119.4
C16 C15 H15 119.4
C17 C16 C15 123(2)
C17 C16 H16 118.5
C15 C16 H16 118.5
C16 C17 C18 116(2)
C16 C17 H17 121.9
C18 C17 H17 121.9
C13 C18 C17 122(2)
C13 C18 S1 117(2)
C17 C18 S1 120(2)
C7 S1 C18 90.6(8)

loop_
_geom_bond_atom_site_label_1
_geom_bond_atom_site_label_2
_geom_bond_distance
C1 C2 1.356(10)
C1 C6 1.390(10)
C1 I1 2.067(6)
C2 F1 1.345(8)
C2 C3 1.383(10)
C3 F2 1.327(8)
C3 C4 1.378(10)
C4 C5 1.353(10)
C4 I2 2.084(6)
C5 F3 1.332(8)
C5 C6 1.371(10)
C6 F4 1.330(8)
C7 C8 1.3900
C7 C12 1.3900
C7 S1 1.698(15)
C8 C9 1.3900
C8 H8 0.9300
C9 C10 1.3900
C9 H9 0.9300
C10 C11 1.3900
C10 H10 0.9300
C11 C12 1.3900
C11 H11 0.9300
C12 C13 1.49(2)
C13 C18 1.34(2)
C13 C14 1.39(2)
C14 C15 1.38(3)
C14 H14 0.9300
C15 C16 1.41(4)
C15 H15 0.9300
C16 C17 1.30(4)
C16 H16 0.9300
C17 C18 1.41(4)
C17 H17 0.9300
C18 S1 1.74(2)
